data_4128079
loop_
_publ_author_name
'Kang, Zhenghui'
'Wang, Yongheng'
'Zhang, Dan'
'Wu, Ruibo'
'Xu, Xinfang'
'Hu, Wenhao'

_publ_section_title
;
 Asymmetric Counter-Anion-Directed Aminomethylation: Synthesis of Chiral
 \b-Amino Acids via Trapping of an Enol Intermediate.
;
_journal_issue 4
_journal_name_full 'Journal of the American Chemical Society'
_journal_page_first 1473
_journal_page_last 1478
_journal_paper_doi 10.1021/jacs.8b12832
_journal_volume 141
_journal_year 2019
_chemical_absolute_configuration ad
_chemical_formula_sum 'C15 H21 N O5'
_chemical_formula_weight 295.33
_space_group_IT_number 19
_space_group_name_Hall 'P 2ac 2ab'
_space_group_name_H-M_alt 'P 21 21 21'
_symmetry_cell_setting orthorhombic
_symmetry_space_group_name_Hall 'P 2ac 2ab'
_symmetry_space_group_name_H-M 'P 21 21 21'
_atom_sites_solution_hydrogens geom
_atom_sites_solution_primary direct
_atom_sites_solution_secondary difmap
_audit_creation_method SHELXL-97
_cell_angle_alpha 90.00
_cell_angle_beta 90.00
_cell_angle_gamma 90.00
_cell_formula_units_Z 4
_cell_length_a 5.94010(10)
_cell_length_b 10.65600(10)
_cell_length_c 23.6934(2)
_cell_measurement_reflns_used 25507
_cell_measurement_temperature 100(2)
_cell_measurement_theta_max 74.658
_cell_measurement_theta_min 4.53
_cell_volume 1499.74(3)
_computing_structure_refinement 'SHELXL-97 (Sheldrick, 2008)'
_computing_structure_solution 'SHELXS-97 (Sheldrick, 2008)'
_diffrn_ambient_temperature 100(2)
_diffrn_measured_fraction_theta_full 0.996
_diffrn_measured_fraction_theta_max 0.996
_diffrn_measurement_device_type 'XtaLAB AFC12 (RINC): Kappa dual home/near'
_diffrn_radiation_monochromator graphite
_diffrn_radiation_source 'fine-focus sealed tube'
_diffrn_radiation_type CuK\a
_diffrn_radiation_wavelength 1.54184
_diffrn_reflns_av_R_equivalents 0.0632
_diffrn_reflns_av_sigmaI/netI 0.0216
_diffrn_reflns_limit_h_max 7
_diffrn_reflns_limit_h_min -7
_diffrn_reflns_limit_k_max 13
_diffrn_reflns_limit_k_min -13
_diffrn_reflns_limit_l_max 29
_diffrn_reflns_limit_l_min -29
_diffrn_reflns_number 33653
_diffrn_reflns_theta_full 74.72
_diffrn_reflns_theta_max 74.72
_diffrn_reflns_theta_min 3.73
_exptl_absorpt_coefficient_mu 0.815
_exptl_absorpt_correction_T_max 0.8161
_exptl_absorpt_correction_T_min 0.6958
_exptl_absorpt_correction_type multi-scan
_exptl_crystal_colour colorless
_exptl_crystal_density_diffrn 1.308
_exptl_crystal_density_method 'not measured'
_exptl_crystal_description block
_exptl_crystal_F_000 632
_exptl_crystal_size_max 0.48
_exptl_crystal_size_mid 0.42
_exptl_crystal_size_min 0.26
_refine_diff_density_max 0.193
_refine_diff_density_min -0.310
_refine_diff_density_rms 0.067
_refine_ls_abs_structure_details 'Flack H D (1983), Acta Cryst. A39, 876-881'
_refine_ls_abs_structure_Flack -0.07(14)
_refine_ls_extinction_method none
_refine_ls_goodness_of_fit_ref 1.089
_refine_ls_hydrogen_treatment mixed
_refine_ls_matrix_type full
_refine_ls_number_parameters 190
_refine_ls_number_reflns 3062
_refine_ls_number_restraints 0
_refine_ls_restrained_S_all 1.089
_refine_ls_R_factor_all 0.0321
_refine_ls_R_factor_gt 0.0318
_refine_ls_shift/su_max 0.000
_refine_ls_shift/su_mean 0.000
_refine_ls_structure_factor_coef Fsqd
_refine_ls_weighting_details 'calc w=1/[\s^2^(Fo^2^)+(0.0516P)^2^+0.3580P] where P=(Fo^2^+2Fc^2^)/3'
_refine_ls_weighting_scheme calc
_refine_ls_wR_factor_gt 0.0858
_refine_ls_wR_factor_ref 0.0860
_reflns_number_gt 3039
_reflns_number_total 3062
_reflns_threshold_expression >2sigma(I)
_cod_data_source_file ja8b12832_si_004.cif
_cod_data_source_block exp_13
_cod_original_sg_symbol_H-M P2(1)2(1)2(1)
_cod_database_code 4128079

loop_
_symmetry_equiv_pos_as_xyz
'x, y, z'
'-x+1/2, -y, z+1/2'
'-x, y+1/2, -z+1/2'
'x+1/2, -y+1/2, -z'

loop_
_atom_site_label
_atom_site_type_symbol
_atom_site_fract_x
_atom_site_fract_y
_atom_site_fract_z
_atom_site_U_iso_or_equiv
_atom_site_adp_type
_atom_site_occupancy
_atom_site_symmetry_multiplicity
_atom_site_calc_flag
_atom_site_refinement_flags
O1 O 0.16416(15) 0.31226(9) 0.65452(4) 0.0163(2) Uani 1 1 d .
H1A H 0.2175 0.3849 0.6511 0.024 Uiso 1 1 calc R
O5 O 0.77691(16) 0.56057(8) 0.62624(4) 0.0155(2) Uani 1 1 d .
O4 O 0.40815(16) 0.51878(9) 0.64492(4) 0.0188(2) Uani 1 1 d .
O2 O 0.39301(16) 0.04268(9) 0.71947(4) 0.0204(2) Uani 1 1 d .
O3 O 0.04171(16) 0.11026(9) 0.70337(4) 0.0180(2) Uani 1 1 d .
N1 N 0.67960(19) 0.36993(10) 0.65443(5) 0.0136(2) Uani 1 1 d .
H1B H 0.8101 0.3445 0.6411 0.016 Uiso 1 1 calc R
C11 C 0.6061(2) 0.48643(12) 0.64211(5) 0.0145(3) Uani 1 1 d .
C6 C 0.4033(2) 0.16653(11) 0.60249(5) 0.0140(3) Uani 1 1 d .
C9 C 0.2645(2) 0.11605(12) 0.69787(5) 0.0138(3) Uani 1 1 d .
C7 C 0.5465(2) 0.28540(12) 0.68943(5) 0.0133(3) Uani 1 1 d .
H7A H 0.4914 0.3327 0.7226 0.016 Uiso 1 1 calc R
H7B H 0.6461 0.2178 0.7035 0.016 Uiso 1 1 calc R
C4 C 0.6622(3) 0.05803(13) 0.54061(6) 0.0198(3) Uani 1 1 d .
H4A H 0.8045 0.0196 0.5345 0.024 Uiso 1 1 calc R
C12 C 0.7346(2) 0.69322(12) 0.61036(5) 0.0163(3) Uani 1 1 d .
C5 C 0.6111(2) 0.10903(12) 0.59320(6) 0.0163(3) Uani 1 1 d .
H5A H 0.7182 0.1046 0.6229 0.020 Uiso 1 1 calc R
C1 C 0.2468(2) 0.16999(13) 0.55884(6) 0.0197(3) Uani 1 1 d .
H1C H 0.1037 0.2075 0.5649 0.024 Uiso 1 1 calc R
C8 C 0.3426(2) 0.22462(12) 0.65964(5) 0.0139(3) Uani 1 1 d .
C13 C 0.5938(3) 0.69841(14) 0.55701(6) 0.0215(3) Uani 1 1 d .
H13A H 0.6702 0.6520 0.5269 0.032 Uiso 1 1 calc R
H13B H 0.5740 0.7860 0.5455 0.032 Uiso 1 1 calc R
H13C H 0.4462 0.6606 0.5642 0.032 Uiso 1 1 calc R
C3 C 0.5055(3) 0.06314(14) 0.49704(6) 0.0230(3) Uani 1 1 d .
H3A H 0.5405 0.0287 0.4611 0.028 Uiso 1 1 calc R
C2 C 0.2986(3) 0.11875(14) 0.50639(6) 0.0239(3) Uani 1 1 d .
H2A H 0.1910 0.1220 0.4768 0.029 Uiso 1 1 calc R
C10 C -0.0395(2) 0.00980(14) 0.73936(6) 0.0217(3) Uani 1 1 d .
H10A H -0.2042 0.0129 0.7413 0.033 Uiso 1 1 calc R
H10B H 0.0232 0.0198 0.7774 0.033 Uiso 1 1 calc R
H10C H 0.0078 -0.0712 0.7238 0.033 Uiso 1 1 calc R
C14 C 0.6287(3) 0.76351(13) 0.65950(6) 0.0215(3) Uani 1 1 d .
H14A H 0.7269 0.7573 0.6926 0.032 Uiso 1 1 calc R
H14B H 0.4817 0.7266 0.6683 0.032 Uiso 1 1 calc R
H14C H 0.6091 0.8520 0.6493 0.032 Uiso 1 1 calc R
C15 C 0.9720(2) 0.74136(14) 0.59950(6) 0.0216(3) Uani 1 1 d .
H15A H 1.0381 0.6955 0.5677 0.032 Uiso 1 1 calc R
H15B H 1.0643 0.7285 0.6333 0.032 Uiso 1 1 calc R
H15C H 0.9662 0.8311 0.5905 0.032 Uiso 1 1 calc R

loop_
_atom_site_aniso_label
_atom_site_aniso_U_11
_atom_site_aniso_U_22
_atom_site_aniso_U_33
_atom_site_aniso_U_23
_atom_site_aniso_U_13
_atom_site_aniso_U_12
O1 0.0102(4) 0.0143(4) 0.0244(5) 0.0027(4) 0.0005(4) 0.0018(4)
O5 0.0120(4) 0.0154(4) 0.0191(4) 0.0032(4) 0.0009(3) -0.0010(4)
O4 0.0109(4) 0.0181(5) 0.0273(5) 0.0027(4) 0.0014(4) 0.0006(4)
O2 0.0154(5) 0.0199(5) 0.0259(5) 0.0077(4) -0.0002(4) 0.0015(4)
O3 0.0115(5) 0.0213(5) 0.0213(5) 0.0078(4) -0.0003(4) -0.0025(4)
N1 0.0093(5) 0.0144(5) 0.0170(5) -0.0001(4) 0.0027(4) -0.0006(4)
C11 0.0134(6) 0.0179(6) 0.0122(5) -0.0006(5) 0.0004(5) -0.0020(5)
C6 0.0145(6) 0.0130(5) 0.0146(6) 0.0022(5) -0.0006(5) -0.0023(5)
C9 0.0110(6) 0.0153(6) 0.0151(6) -0.0008(5) -0.0004(5) -0.0010(5)
C7 0.0111(6) 0.0151(6) 0.0138(5) 0.0018(5) -0.0012(5) -0.0006(5)
C4 0.0212(7) 0.0172(6) 0.0210(7) -0.0011(5) 0.0050(5) -0.0002(6)
C12 0.0176(6) 0.0135(6) 0.0178(6) 0.0029(5) 0.0010(5) 0.0008(5)
C5 0.0163(7) 0.0165(6) 0.0162(6) -0.0003(5) -0.0009(5) 0.0003(5)
C1 0.0189(6) 0.0206(6) 0.0195(6) 0.0014(5) -0.0034(6) -0.0004(6)
C8 0.0101(6) 0.0151(6) 0.0164(6) 0.0019(5) -0.0003(5) 0.0009(5)
C13 0.0220(7) 0.0221(6) 0.0204(6) 0.0039(5) -0.0019(6) 0.0010(6)
C3 0.0339(8) 0.0194(7) 0.0158(6) -0.0017(5) 0.0015(6) -0.0062(6)
C2 0.0298(8) 0.0251(7) 0.0168(6) 0.0003(5) -0.0065(6) -0.0034(6)
C10 0.0147(6) 0.0256(7) 0.0249(7) 0.0114(6) -0.0004(5) -0.0049(6)
C14 0.0232(7) 0.0189(6) 0.0225(7) -0.0029(5) 0.0030(6) -0.0008(6)
C15 0.0177(7) 0.0200(6) 0.0271(7) 0.0046(6) 0.0026(6) -0.0034(6)

loop_
_atom_type_symbol
_atom_type_description
_atom_type_scat_dispersion_real
_atom_type_scat_dispersion_imag
_atom_type_scat_source
C C 0.0181 0.0091 'International Tables Vol C Tables 4.2.6.8 and 6.1.1.4'
H H 0.0000 0.0000 'International Tables Vol C Tables 4.2.6.8 and 6.1.1.4'
N N 0.0311 0.0180 'International Tables Vol C Tables 4.2.6.8 and 6.1.1.4'
O O 0.0492 0.0322 'International Tables Vol C Tables 4.2.6.8 and 6.1.1.4'

loop_
_geom_angle_atom_site_label_1
_geom_angle_atom_site_label_2
_geom_angle_atom_site_label_3
_geom_angle
C8 O1 H1A 109.5
C11 O5 C12 120.31(10)
C9 O3 C10 114.96(11)
C11 N1 C7 121.12(11)
C11 N1 H1B 119.4
C7 N1 H1B 119.4
O4 C11 O5 125.11(12)
O4 C11 N1 123.86(12)
O5 C11 N1 111.03(11)
C1 C6 C5 119.05(12)
C1 C6 C8 119.26(12)
C5 C6 C8 121.68(11)
O2 C9 O3 123.89(12)
O2 C9 C8 123.04(12)
O3 C9 C8 113.05(11)
N1 C7 C8 115.13(10)
N1 C7 H7A 108.5
C8 C7 H7A 108.5
N1 C7 H7B 108.5
C8 C7 H7B 108.5
H7A C7 H7B 107.5
C3 C4 C5 120.17(13)
C3 C4 H4A 119.9
C5 C4 H4A 119.9
O5 C12 C13 109.83(10)
O5 C12 C14 110.18(10)
C13 C12 C14 113.07(11)
O5 C12 C15 101.96(10)
C13 C12 C15 110.95(11)
C14 C12 C15 110.30(11)
C4 C5 C6 120.35(13)
C4 C5 H5A 119.8
C6 C5 H5A 119.8
C6 C1 C2 120.35(14)
C6 C1 H1C 119.8
C2 C1 H1C 119.8
O1 C8 C6 111.51(10)
O1 C8 C9 108.65(10)
C6 C8 C9 106.69(10)
O1 C8 C7 110.44(10)
C6 C8 C7 112.86(10)
C9 C8 C7 106.40(10)
C12 C13 H13A 109.5
C12 C13 H13B 109.5
H13A C13 H13B 109.5
C12 C13 H13C 109.5
H13A C13 H13C 109.5
H13B C13 H13C 109.5
C2 C3 C4 119.53(13)
C2 C3 H3A 120.2
C4 C3 H3A 120.2
C3 C2 C1 120.53(13)
C3 C2 H2A 119.7
C1 C2 H2A 119.7
O3 C10 H10A 109.5
O3 C10 H10B 109.5
H10A C10 H10B 109.5
O3 C10 H10C 109.5
H10A C10 H10C 109.5
H10B C10 H10C 109.5
C12 C14 H14A 109.5
C12 C14 H14B 109.5
H14A C14 H14B 109.5
C12 C14 H14C 109.5
H14A C14 H14C 109.5
H14B C14 H14C 109.5
C12 C15 H15A 109.5
C12 C15 H15B 109.5
H15A C15 H15B 109.5
C12 C15 H15C 109.5
H15A C15 H15C 109.5
H15B C15 H15C 109.5

loop_
_geom_bond_atom_site_label_1
_geom_bond_atom_site_label_2
_geom_bond_distance
O1 C8 1.4177(15)
O1 H1A 0.8400
O5 C11 1.3396(16)
O5 C12 1.4841(15)
O4 C11 1.2274(16)
O2 C9 1.2067(16)
O3 C9 1.3310(16)
O3 C10 1.4512(16)
N1 C11 1.3479(17)
N1 C7 1.4574(16)
N1 H1B 0.8800
C6 C1 1.3913(18)
C6 C5 1.3953(19)
C6 C8 1.5321(17)
C9 C8 1.5408(17)
C7 C8 1.5445(17)
C7 H7A 0.9900
C7 H7B 0.9900
C4 C3 1.391(2)
C4 C5 1.3928(18)
C4 H4A 0.9500
C12 C13 1.5169(18)
C12 C14 1.5208(18)
C12 C15 1.5221(19)
C5 H5A 0.9500
C1 C2 1.392(2)
C1 H1C 0.9500
C13 H13A 0.9800
C13 H13B 0.9800
C13 H13C 0.9800
C3 C2 1.382(2)
C3 H3A 0.9500
C2 H2A 0.9500
C10 H10A 0.9800
C10 H10B 0.9800
C10 H10C 0.9800
C14 H14A 0.9800
C14 H14B 0.9800
C14 H14C 0.9800
C15 H15A 0.9800
C15 H15B 0.9800
C15 H15C 0.9800
